data_2241509
loop_
_publ_author_name
'Joseph, J. M.'
'Viswanathan, Vijayan'
'Velmurugan, Devadasan'

_publ_section_title
;
 Crystal structure of
 15-(2-chlorophenyl)-6b-hydroxy-17-methyl-6b,7,16,17-tetrahydro-7,14a-methanonaphtho[1',8':1,2,3]pyrrolo[3',2':8,8<i>a</i>]azuleno[5,6-<i>b</i>]quinolin-14(15<i>H</i>)-one
;
_journal_coeditor_code IS5437
_journal_issue 12
_journal_name_full 'Acta Crystallographica Section E'
_journal_page_first o1091
_journal_page_last o1092
_journal_paper_doi 10.1107/S2056989015024767
_journal_volume 71
_journal_year 2015
_chemical_formula_iupac 'C34 H25 Cl N2 O2'
_chemical_formula_moiety 'C34 H25 Cl N2 O2'
_chemical_formula_sum 'C34 H25 Cl N2 O2'
_chemical_formula_weight 529.01
_chemical_name_systematic
15-(2-Chlorophenyl)-6b-hydroxy-17-methyl-6b,7,16,17-tetrahydro-7,14a-methanonaphtho[1',8':1,2,3]pyrrolo[3',2':8,8<i>a</i>]azuleno[5,6-<i>b</i>]quinolin-14(15<i>H</i>)-one
_space_group_crystal_system monoclinic
_space_group_IT_number 14
_space_group_name_Hall '-P 2ybc'
_space_group_name_H-M_alt 'P 1 21/c 1'
_symmetry_space_group_name_Hall '-P 2ybc'
_symmetry_space_group_name_H-M 'P 1 21/c 1'
_atom_sites_solution_hydrogens geom
_audit_creation_method SHELXL-2014/7
_cell_angle_alpha 90
_cell_angle_beta 103.7380(10)
_cell_angle_gamma 90
_cell_formula_units_Z 4
_cell_length_a 11.1328(2)
_cell_length_b 13.0756(3)
_cell_length_c 19.0866(4)
_cell_measurement_reflns_used 6713
_cell_measurement_temperature 293(2)
_cell_measurement_theta_max 28.331
_cell_measurement_theta_min 1.883
_cell_volume 2698.91(10)
_computing_cell_refinement
;
<i>SAINT</i> (Bruker, 2008)
;
_computing_data_collection
;
<i>APEX2</i> (Bruker, 2008)
;
_computing_data_reduction
;
SAINT (Bruker, 2008)
;
_computing_molecular_graphics
;
ORTEP-3 for Windows (Farrugia, 2012)
;
_computing_publication_material
;
PLATON (Spek, 2009)
;
_computing_structure_refinement
;
SHELXL2014 (Sheldrick, 2015)
;
_computing_structure_solution
;
SHELXS97 (Sheldrick, 2008)
;
_diffrn_ambient_temperature 293(2)
_diffrn_measured_fraction_theta_full 1.000
_diffrn_measured_fraction_theta_max 0.998
_diffrn_measurement_device_type 'Bruker SMART APEXII area-detector'
_diffrn_measurement_method '\w and \f scans'
_diffrn_radiation_type MoK\a
_diffrn_radiation_wavelength 0.71073
_diffrn_reflns_av_R_equivalents 0.0218
_diffrn_reflns_limit_h_max 13
_diffrn_reflns_limit_h_min -14
_diffrn_reflns_limit_k_max 17
_diffrn_reflns_limit_k_min -12
_diffrn_reflns_limit_l_max 25
_diffrn_reflns_limit_l_min -23
_diffrn_reflns_number 25834
_diffrn_reflns_theta_full 25.242
_diffrn_reflns_theta_max 28.331
_diffrn_reflns_theta_min 1.883
_exptl_absorpt_coefficient_mu 0.176
_exptl_absorpt_correction_T_max 0.966
_exptl_absorpt_correction_T_min 0.949
_exptl_absorpt_correction_type multi-scan
_exptl_absorpt_process_details
;
(<i>SADABS</i>; Bruker, 2008)
;
_exptl_crystal_colour colourless
_exptl_crystal_density_diffrn 1.302
_exptl_crystal_description block
_exptl_crystal_F_000 1104
_exptl_crystal_size_max 0.300
_exptl_crystal_size_mid 0.250
_exptl_crystal_size_min 0.200
_refine_diff_density_max 0.395
_refine_diff_density_min -0.578
_refine_ls_extinction_method none
_refine_ls_goodness_of_fit_ref 1.045
_refine_ls_hydrogen_treatment constr
_refine_ls_matrix_type full
_refine_ls_number_parameters 354
_refine_ls_number_reflns 6713
_refine_ls_number_restraints 0
_refine_ls_restrained_S_all 1.045
_refine_ls_R_factor_all 0.0721
_refine_ls_R_factor_gt 0.0489
_refine_ls_shift/su_max 0.001
_refine_ls_shift/su_mean 0.000
_refine_ls_structure_factor_coef Fsqd
_refine_ls_weighting_details 'w=1/[\s^2^(Fo^2^)+(0.0597P)^2^+0.8480P] where P=(Fo^2^+2Fc^2^)/3'
_refine_ls_weighting_scheme calc
_refine_ls_wR_factor_gt 0.1236
_refine_ls_wR_factor_ref 0.1389
_reflns_number_gt 4796
_reflns_number_total 6713
_reflns_threshold_expression 'I > 2\s(I)'
_cod_data_source_file is5437sup1.cif
_cod_data_source_block I
_cod_database_code 2241509
_shelx_space_group_comment
;
The symmetry employed for this shelxl refinement is uniquely defined
by the following loop, which should always be used as a source of
symmetry information in preference to the above space-group names.
They are only intended as comments.
;
_shelx_estimated_absorpt_t_min 0.949
_shelx_estimated_absorpt_t_max 0.965

loop_
_space_group_symop_operation_xyz
'x, y, z'
'-x, y+1/2, -z+1/2'
'-x, -y, -z'
'x, -y-1/2, z-1/2'

loop_
_atom_site_type_symbol
_atom_site_label
_atom_site_fract_x
_atom_site_fract_y
_atom_site_fract_z
_atom_site_U_iso_or_equiv
_atom_site_adp_type
_atom_site_calc_flag
_atom_site_occupancy
C C1 0.48949(15) 0.35516(13) 0.16996(8) 0.0410(4) Uani d 1
C C2 0.40120(18) 0.42324(15) 0.18580(11) 0.0561(5) Uani d 1
H H2 0.3615 0.4701 0.1514 0.067 Uiso calc 1
C C3 0.3743(2) 0.41996(17) 0.25204(12) 0.0673(6) Uani d 1
H H3 0.3162 0.4650 0.2624 0.081 Uiso calc 1
C C4 0.4328(2) 0.34998(18) 0.30440(11) 0.0690(6) Uani d 1
H H4 0.4126 0.3488 0.3490 0.083 Uiso calc 1
C C5 0.5182(2) 0.28387(16) 0.29125(10) 0.0587(5) Uani d 1
H H5 0.5564 0.2377 0.3266 0.070 Uiso calc 1
C C6 0.54938(16) 0.28509(13) 0.22343(8) 0.0433(4) Uani d 1
C C7 0.63722(15) 0.21934(13) 0.20603(8) 0.0423(4) Uani d 1
H H7 0.6800 0.1734 0.2402 0.051 Uiso calc 1
C C8 0.65996(13) 0.22281(12) 0.13869(8) 0.0352(3) Uani d 1
C C9 0.59359(13) 0.29450(11) 0.08764(7) 0.0327(3) Uani d 1
C C10 0.61453(13) 0.29544(12) 0.01248(7) 0.0338(3) Uani d 1
H H10 0.5419 0.3218 -0.0224 0.041 Uiso calc 1
C C11 0.64578(13) 0.18722(12) -0.00706(8) 0.0355(3) Uani d 1
H H11A 0.6496 0.1826 -0.0572 0.043 Uiso calc 1
H H11B 0.5861 0.1381 0.0021 0.043 Uiso calc 1
C C12 0.77426(13) 0.17073(11) 0.04414(8) 0.0337(3) Uani d 1
C C13 0.75273(14) 0.15339(12) 0.11889(8) 0.0379(3) Uani d 1
C C14 0.86006(14) 0.09018(12) 0.02079(9) 0.0407(4) Uani d 1
H H14 0.8876 0.0415 0.0604 0.049 Uiso calc 1
C C15 0.79749(15) 0.03145(13) -0.04622(9) 0.0449(4) Uani d 1
C C16 0.72850(17) -0.05621(15) -0.04343(11) 0.0560(5) Uani d 1
C C17 0.6726(2) -0.1110(2) -0.10403(15) 0.0814(7) Uani d 1
H H17 0.6286 -0.1702 -0.0997 0.098 Uiso calc 1
C C18 0.6820(3) -0.0784(2) -0.17021(16) 0.0933(9) Uani d 1
H H18 0.6450 -0.1156 -0.2112 0.112 Uiso calc 1
C C19 0.7460(3) 0.0090(2) -0.17633(13) 0.0830(7) Uani d 1
H H19 0.7506 0.0325 -0.2216 0.100 Uiso calc 1
C C20 0.8039(2) 0.06261(16) -0.11492(11) 0.0613(5) Uani d 1
H H20 0.8485 0.1212 -0.1198 0.074 Uiso calc 1
C C21 0.97124(16) 0.15380(13) 0.01258(11) 0.0514(4) Uani d 1
H H21A 1.0350 0.1541 0.0572 0.062 Uiso calc 1
H H21B 1.0059 0.1266 -0.0256 0.062 Uiso calc 1
C C22 0.83991(13) 0.27695(12) 0.04290(8) 0.0368(3) Uani d 1
C C23 0.73303(14) 0.35448(12) 0.00747(8) 0.0356(3) Uani d 1
C C24 0.75807(15) 0.44880(12) 0.05354(9) 0.0401(3) Uani d 1
C C25 0.70176(18) 0.54227(13) 0.04710(10) 0.0505(4) Uani d 1
H H25 0.6400 0.5590 0.0066 0.061 Uiso calc 1
C C26 0.7405(2) 0.61256(15) 0.10406(12) 0.0630(5) Uani d 1
H H26 0.7027 0.6764 0.1005 0.076 Uiso calc 1
C C27 0.8304(2) 0.59131(16) 0.16375(13) 0.0667(6) Uani d 1
H H27 0.8525 0.6403 0.1998 0.080 Uiso calc 1
C C28 0.89118(18) 0.49524(15) 0.17184(11) 0.0558(5) Uani d 1
C C29 0.85176(15) 0.42601(13) 0.11493(9) 0.0431(4) Uani d 1
C C30 0.90043(15) 0.32693(13) 0.11448(9) 0.0447(4) Uani d 1
C C31 0.99033(18) 0.29500(17) 0.17236(11) 0.0635(5) Uani d 1
H H31 1.0238 0.2297 0.1735 0.076 Uiso calc 1
C C32 1.0311(2) 0.3634(2) 0.23032(13) 0.0821(7) Uani d 1
H H32 1.0919 0.3419 0.2699 0.098 Uiso calc 1
C C33 0.9850(2) 0.4597(2) 0.23037(13) 0.0767(7) Uani d 1
H H33 1.0154 0.5026 0.2694 0.092 Uiso calc 1
C C34 1.0217(2) 0.33226(17) -0.00314(15) 0.0733(6) Uani d 1
H H34A 0.9861 0.3991 -0.0134 0.110 Uiso calc 1
H H34B 1.0668 0.3148 -0.0386 0.110 Uiso calc 1
H H34C 1.0768 0.3321 0.0439 0.110 Uiso calc 1
N N1 0.51194(12) 0.35848(10) 0.10248(7) 0.0385(3) Uani d 1
N N2 0.92281(13) 0.25697(11) -0.00534(8) 0.0476(3) Uani d 1
O O1 0.80595(12) 0.08859(10) 0.16014(7) 0.0587(4) Uani d 1
O O2 0.72880(12) 0.37212(10) -0.06641(6) 0.0493(3) Uani d 1
H H2A 0.7820 0.3376 -0.0785 0.074 Uiso calc 1
Cl Cl1 0.71190(7) -0.10108(5) 0.03928(4) 0.0892(2) Uani d 1

loop_
_atom_site_aniso_label
_atom_site_aniso_U_11
_atom_site_aniso_U_22
_atom_site_aniso_U_33
_atom_site_aniso_U_12
_atom_site_aniso_U_13
_atom_site_aniso_U_23
C1 0.0437(8) 0.0415(9) 0.0410(8) 0.0001(7) 0.0162(7) -0.0055(7)
C2 0.0609(11) 0.0548(11) 0.0601(11) 0.0129(9) 0.0294(9) -0.0031(9)
C3 0.0781(14) 0.0662(13) 0.0708(13) 0.0107(11) 0.0438(11) -0.0124(11)
C4 0.0904(16) 0.0785(15) 0.0503(11) 0.0004(12) 0.0410(11) -0.0097(10)
C5 0.0772(13) 0.0654(13) 0.0383(9) -0.0001(10) 0.0233(9) -0.0040(8)
C6 0.0515(9) 0.0458(10) 0.0345(8) -0.0025(7) 0.0142(7) -0.0052(7)
C7 0.0483(9) 0.0441(9) 0.0333(8) 0.0027(7) 0.0076(6) 0.0019(6)
C8 0.0346(7) 0.0376(8) 0.0326(7) 0.0017(6) 0.0064(5) 0.0002(6)
C9 0.0305(7) 0.0355(8) 0.0322(7) 0.0022(6) 0.0076(5) 0.0000(6)
C10 0.0313(7) 0.0399(8) 0.0295(7) 0.0077(6) 0.0060(5) 0.0026(6)
C11 0.0327(7) 0.0399(8) 0.0343(7) 0.0039(6) 0.0086(6) -0.0018(6)
C12 0.0299(7) 0.0333(8) 0.0383(7) 0.0058(6) 0.0088(6) -0.0002(6)
C13 0.0348(7) 0.0388(8) 0.0386(8) 0.0044(6) 0.0058(6) 0.0030(6)
C14 0.0373(8) 0.0351(8) 0.0521(9) 0.0091(6) 0.0154(7) 0.0010(7)
C15 0.0416(9) 0.0392(9) 0.0589(10) 0.0088(7) 0.0216(7) -0.0060(7)
C16 0.0469(10) 0.0512(11) 0.0772(13) -0.0024(8) 0.0294(9) -0.0100(9)
C17 0.0648(14) 0.0767(16) 0.109(2) -0.0227(12) 0.0341(13) -0.0380(14)
C18 0.0830(18) 0.108(2) 0.0918(19) -0.0133(16) 0.0271(15) -0.0495(17)
C19 0.0958(18) 0.098(2) 0.0607(13) 0.0095(16) 0.0300(12) -0.0200(13)
C20 0.0762(13) 0.0543(12) 0.0616(12) 0.0054(10) 0.0324(10) -0.0078(9)
C21 0.0378(9) 0.0442(10) 0.0767(12) 0.0065(7) 0.0228(8) -0.0055(9)
C22 0.0321(7) 0.0342(8) 0.0452(8) 0.0039(6) 0.0116(6) 0.0004(6)
C23 0.0398(8) 0.0360(8) 0.0332(7) 0.0057(6) 0.0130(6) 0.0030(6)
C24 0.0458(9) 0.0339(8) 0.0448(8) 0.0008(6) 0.0194(7) 0.0023(6)
C25 0.0630(11) 0.0374(9) 0.0572(10) 0.0063(8) 0.0265(9) 0.0053(8)
C26 0.0865(15) 0.0347(10) 0.0769(14) 0.0018(9) 0.0372(12) -0.0027(9)
C27 0.0848(15) 0.0466(12) 0.0748(14) -0.0192(11) 0.0313(12) -0.0211(10)
C28 0.0586(11) 0.0490(11) 0.0603(11) -0.0160(9) 0.0153(9) -0.0131(9)
C29 0.0433(9) 0.0381(9) 0.0494(9) -0.0067(7) 0.0139(7) -0.0034(7)
C30 0.0347(8) 0.0431(9) 0.0536(10) -0.0012(7) 0.0049(7) -0.0025(7)
C31 0.0455(10) 0.0602(12) 0.0728(13) 0.0014(9) -0.0101(9) -0.0048(10)
C32 0.0606(13) 0.0888(18) 0.0769(15) -0.0046(12) -0.0230(11) -0.0104(13)
C33 0.0682(14) 0.0793(17) 0.0717(14) -0.0223(12) -0.0053(11) -0.0249(12)
C34 0.0599(13) 0.0560(12) 0.1193(19) -0.0101(10) 0.0518(13) -0.0053(12)
N1 0.0384(7) 0.0403(7) 0.0391(7) 0.0067(5) 0.0138(5) 0.0005(5)
N2 0.0405(7) 0.0404(8) 0.0696(9) 0.0018(6) 0.0285(7) -0.0013(7)
O1 0.0630(8) 0.0633(8) 0.0494(7) 0.0281(7) 0.0123(6) 0.0195(6)
O2 0.0607(8) 0.0549(8) 0.0384(6) 0.0110(6) 0.0235(5) 0.0085(5)
Cl1 0.1012(5) 0.0769(4) 0.1044(5) -0.0282(3) 0.0540(4) 0.0057(3)

loop_
_atom_type_symbol
_atom_type_description
_atom_type_scat_dispersion_real
_atom_type_scat_dispersion_imag
_atom_type_scat_source
C C 0.0033 0.0016 'International Tables Vol C Tables 4.2.6.8 and 6.1.1.4'
H H 0.0000 0.0000 'International Tables Vol C Tables 4.2.6.8 and 6.1.1.4'
N N 0.0061 0.0033 'International Tables Vol C Tables 4.2.6.8 and 6.1.1.4'
O O 0.0106 0.0060 'International Tables Vol C Tables 4.2.6.8 and 6.1.1.4'
Cl Cl 0.1484 0.1585 'International Tables Vol C Tables 4.2.6.8 and 6.1.1.4'

loop_
_geom_angle_atom_site_label_1
_geom_angle_atom_site_label_2
_geom_angle_atom_site_label_3
_geom_angle
N1 C1 C2 118.26(15)
N1 C1 C6 122.61(14)
C2 C1 C6 119.12(15)
C3 C2 C1 119.67(19)
C3 C2 H2 120.2
C1 C2 H2 120.2
C2 C3 C4 120.98(18)
C2 C3 H3 119.5
C4 C3 H3 119.5
C5 C4 C3 121.00(17)
C5 C4 H4 119.5
C3 C4 H4 119.5
C4 C5 C6 119.86(19)
C4 C5 H5 120.1
C6 C5 H5 120.1
C7 C6 C1 117.54(14)
C7 C6 C5 123.10(16)
C1 C6 C5 119.36(16)
C8 C7 C6 119.86(15)
C8 C7 H7 120.1
C6 C7 H7 120.1
C7 C8 C9 118.84(14)
C7 C8 C13 120.81(14)
C9 C8 C13 120.35(13)
N1 C9 C8 122.93(13)
N1 C9 C10 118.10(12)
C8 C9 C10 118.93(12)
C9 C10 C11 108.73(12)
C9 C10 C23 112.88(12)
C11 C10 C23 101.55(11)
C9 C10 H10 111.1
C11 C10 H10 111.1
C23 C10 H10 111.1
C10 C11 C12 101.87(11)
C10 C11 H11A 111.4
C12 C11 H11A 111.4
C10 C11 H11B 111.4
C12 C11 H11B 111.4
H11A C11 H11B 109.3
C13 C12 C11 106.63(11)
C13 C12 C14 114.36(12)
C11 C12 C14 116.91(12)
C13 C12 C22 108.88(12)
C11 C12 C22 103.37(11)
C14 C12 C22 105.93(11)
O1 C13 C8 121.52(14)
O1 C13 C12 123.58(14)
C8 C13 C12 114.89(12)
C15 C14 C21 114.25(14)
C15 C14 C12 113.27(13)
C21 C14 C12 103.17(12)
C15 C14 H14 108.6
C21 C14 H14 108.6
C12 C14 H14 108.6
C16 C15 C20 115.53(17)
C16 C15 C14 122.33(16)
C20 C15 C14 122.14(17)
C17 C16 C15 122.8(2)
C17 C16 Cl1 117.64(17)
C15 C16 Cl1 119.60(15)
C18 C17 C16 119.9(2)
C18 C17 H17 120.1
C16 C17 H17 120.1
C17 C18 C19 119.9(2)
C17 C18 H18 120.1
C19 C18 H18 120.1
C18 C19 C20 119.9(2)
C18 C19 H19 120.1
C20 C19 H19 120.1
C19 C20 C15 122.1(2)
C19 C20 H20 119.0
C15 C20 H20 119.0
N2 C21 C14 105.25(13)
N2 C21 H21A 110.7
C14 C21 H21A 110.7
N2 C21 H21B 110.7
C14 C21 H21B 110.7
H21A C21 H21B 108.8
N2 C22 C30 115.35(13)
N2 C22 C12 102.42(12)
C30 C22 C12 118.34(13)
N2 C22 C23 111.38(12)
C30 C22 C23 103.64(12)
C12 C22 C23 105.46(11)
O2 C23 C24 113.97(13)
O2 C23 C10 108.31(12)
C24 C23 C10 114.53(12)
O2 C23 C22 111.83(12)
C24 C23 C22 105.01(12)
C10 C23 C22 102.61(11)
C25 C24 C29 119.96(16)
C25 C24 C23 131.66(16)
C29 C24 C23 108.20(13)
C24 C25 C26 117.63(18)
C24 C25 H25 121.2
C26 C25 H25 121.2
C27 C26 C25 122.97(19)
C27 C26 H26 118.5
C25 C26 H26 118.5
C26 C27 C28 120.76(18)
C26 C27 H27 119.6
C28 C27 H27 119.6
C29 C28 C33 115.85(19)
C29 C28 C27 115.74(18)
C33 C28 C27 128.39(19)
C28 C29 C24 122.93(16)
C28 C29 C30 123.36(17)
C24 C29 C30 113.70(15)
C31 C30 C29 119.05(17)
C31 C30 C22 132.67(17)
C29 C30 C22 108.22(14)
C30 C31 C32 118.5(2)
C30 C31 H31 120.8
C32 C31 H31 120.8
C33 C32 C31 122.4(2)
C33 C32 H32 118.8
C31 C32 H32 118.8
C32 C33 C28 120.81(19)
C32 C33 H33 119.6
C28 C33 H33 119.6
N2 C34 H34A 109.5
N2 C34 H34B 109.5
H34A C34 H34B 109.5
N2 C34 H34C 109.5
H34A C34 H34C 109.5
H34B C34 H34C 109.5
C9 N1 C1 118.18(13)
C21 N2 C34 112.26(14)
C21 N2 C22 105.56(13)
C34 N2 C22 116.07(14)
C23 O2 H2A 109.5

loop_
_geom_bond_atom_site_label_1
_geom_bond_atom_site_label_2
_geom_bond_distance
C1 N1 1.3697(19)
C1 C2 1.411(2)
C1 C6 1.415(2)
C2 C3 1.367(3)
C2 H2 0.9300
C3 C4 1.397(3)
C3 H3 0.9300
C4 C5 1.352(3)
C4 H4 0.9300
C5 C6 1.418(2)
C5 H5 0.9300
C6 C7 1.400(2)
C7 C8 1.368(2)
C7 H7 0.9300
C8 C9 1.426(2)
C8 C13 1.490(2)
C9 N1 1.3148(18)
C9 C10 1.5071(19)
C10 C11 1.524(2)
C10 C23 1.551(2)
C10 H10 0.9800
C11 C12 1.544(2)
C11 H11A 0.9700
C11 H11B 0.9700
C12 C13 1.519(2)
C12 C14 1.556(2)
C12 C22 1.572(2)
C13 O1 1.2113(19)
C14 C15 1.512(2)
C14 C21 1.530(2)
C14 H14 0.9800
C15 C16 1.388(3)
C15 C20 1.391(3)
C16 C17 1.377(3)
C16 Cl1 1.735(2)
C17 C18 1.361(4)
C17 H17 0.9300
C18 C19 1.366(4)
C18 H18 0.9300
C19 C20 1.386(3)
C19 H19 0.9300
C20 H20 0.9300
C21 N2 1.463(2)
C21 H21A 0.9700
C21 H21B 0.9700
C22 N2 1.4736(19)
C22 C30 1.520(2)
C22 C23 1.587(2)
C23 O2 1.4187(17)
C23 C24 1.502(2)
C24 C25 1.366(2)
C24 C29 1.403(2)
C25 C26 1.411(3)
C25 H25 0.9300
C26 C27 1.355(3)
C26 H26 0.9300
C27 C28 1.418(3)
C27 H27 0.9300
C28 C29 1.402(2)
C28 C33 1.414(3)
C29 C30 1.405(2)
C30 C31 1.368(2)
C31 C32 1.411(3)
C31 H31 0.9300
C32 C33 1.359(3)
C32 H32 0.9300
C33 H33 0.9300
C34 N2 1.470(2)
C34 H34A 0.9600
C34 H34B 0.9600
C34 H34C 0.9600
O2 H2A 0.8200

loop_
_geom_hbond_atom_site_label_D
_geom_hbond_atom_site_label_H
_geom_hbond_atom_site_label_A
_geom_hbond_site_symmetry_A
_geom_hbond_distance_DH
_geom_hbond_distance_HA
_geom_hbond_distance_DA
_geom_hbond_angle_DHA
O2 H2A N2 ----- 0.82 2.12 2.664(2) 124
C25 H25 N1 3_665 0.93 2.59 3.503(2) 169
C33 H33 O1 2_755 0.93 2.40 3.212(3) 146
C17 H17 Cg1 3_655 0.93 2.73 3.553(3) 147

loop_
_geom_torsion_atom_site_label_1
_geom_torsion_atom_site_label_2
_geom_torsion_atom_site_label_3
_geom_torsion_atom_site_label_4
_geom_torsion
N1 C1 C2 C3 178.26(18)
C6 C1 C2 C3 -0.5(3)
C1 C2 C3 C4 -0.1(3)
C2 C3 C4 C5 0.4(4)
C3 C4 C5 C6 0.0(3)
N1 C1 C6 C7 1.8(2)
C2 C1 C6 C7 -179.45(16)
N1 C1 C6 C5 -177.84(16)
C2 C1 C6 C5 0.9(3)
C4 C5 C6 C7 179.71(19)
C4 C5 C6 C1 -0.6(3)
C1 C6 C7 C8 -1.6(2)
C5 C6 C7 C8 178.07(17)
C6 C7 C8 C9 0.4(2)
C6 C7 C8 C13 -179.82(15)
C7 C8 C9 N1 0.7(2)
C13 C8 C9 N1 -179.07(14)
C7 C8 C9 C10 -177.45(14)
C13 C8 C9 C10 2.8(2)
N1 C9 C10 C11 -147.13(13)
C8 C9 C10 C11 31.08(18)
N1 C9 C10 C23 101.00(15)
C8 C9 C10 C23 -80.79(17)
C9 C10 C11 C12 -68.47(14)
C23 C10 C11 C12 50.76(13)
C10 C11 C12 C13 74.78(14)
C10 C11 C12 C14 -155.85(12)
C10 C11 C12 C22 -39.94(13)
C7 C8 C13 O1 3.8(2)
C9 C8 C13 O1 -176.44(15)
C7 C8 C13 C12 -176.11(14)
C9 C8 C13 C12 3.6(2)
C11 C12 C13 O1 137.38(16)
C14 C12 C13 O1 6.6(2)
C22 C12 C13 O1 -111.69(17)
C11 C12 C13 C8 -42.68(17)
C14 C12 C13 C8 -173.50(13)
C22 C12 C13 C8 68.25(15)
C13 C12 C14 C15 119.48(15)
C11 C12 C14 C15 -6.12(19)
C22 C12 C14 C15 -120.61(14)
C13 C12 C14 C21 -116.48(15)
C11 C12 C14 C21 117.93(15)
C22 C12 C14 C21 3.44(16)
C21 C14 C15 C16 155.66(16)
C12 C14 C15 C16 -86.58(19)
C21 C14 C15 C20 -25.3(2)
C12 C14 C15 C20 92.51(19)
C20 C15 C16 C17 1.8(3)
C14 C15 C16 C17 -179.07(18)
C20 C15 C16 Cl1 -178.95(14)
C14 C15 C16 Cl1 0.2(2)
C15 C16 C17 C18 -1.3(4)
Cl1 C16 C17 C18 179.4(2)
C16 C17 C18 C19 -0.6(4)
C17 C18 C19 C20 1.8(4)
C18 C19 C20 C15 -1.3(4)
C16 C15 C20 C19 -0.5(3)
C14 C15 C20 C19 -179.64(19)
C15 C14 C21 N2 96.03(16)
C12 C14 C21 N2 -27.37(17)
C13 C12 C22 N2 144.56(12)
C11 C12 C22 N2 -102.35(13)
C14 C12 C22 N2 21.13(15)
C13 C12 C22 C30 16.47(17)
C11 C12 C22 C30 129.56(13)
C14 C12 C22 C30 -106.96(15)
C13 C12 C22 C23 -98.81(13)
C11 C12 C22 C23 14.28(14)
C14 C12 C22 C23 137.76(12)
C9 C10 C23 O2 -166.16(12)
C11 C10 C23 O2 77.62(13)
C9 C10 C23 C24 -37.74(17)
C11 C10 C23 C24 -153.97(12)
C9 C10 C23 C22 75.45(14)
C11 C10 C23 C22 -40.78(13)
N2 C22 C23 O2 10.48(18)
C30 C22 C23 O2 135.09(13)
C12 C22 C23 O2 -99.88(14)
N2 C22 C23 C24 -113.61(13)
C30 C22 C23 C24 11.00(15)
C12 C22 C23 C24 136.03(12)
N2 C22 C23 C10 126.36(12)
C30 C22 C23 C10 -109.03(13)
C12 C22 C23 C10 16.00(14)
O2 C23 C24 C25 53.0(2)
C10 C23 C24 C25 -72.5(2)
C22 C23 C24 C25 175.69(16)
O2 C23 C24 C29 -131.95(14)
C10 C23 C24 C29 102.54(15)
C22 C23 C24 C29 -9.23(16)
C29 C24 C25 C26 -0.6(2)
C23 C24 C25 C26 173.99(17)
C24 C25 C26 C27 0.3(3)
C25 C26 C27 C28 0.1(3)
C26 C27 C28 C29 -0.2(3)
C26 C27 C28 C33 -179.0(2)
C33 C28 C29 C24 178.85(18)
C27 C28 C29 C24 -0.2(3)
C33 C28 C29 C30 0.1(3)
C27 C28 C29 C30 -178.96(17)
C25 C24 C29 C28 0.6(3)
C23 C24 C29 C28 -175.18(15)
C25 C24 C29 C30 179.47(15)
C23 C24 C29 C30 3.71(19)
C28 C29 C30 C31 0.5(3)
C24 C29 C30 C31 -178.42(17)
C28 C29 C30 C22 -177.26(16)
C24 C29 C30 C22 3.85(19)
N2 C22 C30 C31 -64.5(3)
C12 C22 C30 C31 57.3(3)
C23 C22 C30 C31 173.5(2)
N2 C22 C30 C29 112.83(15)
C12 C22 C30 C29 -125.44(14)
C23 C22 C30 C29 -9.17(17)
C29 C30 C31 C32 -0.3(3)
C22 C30 C31 C32 176.8(2)
C30 C31 C32 C33 -0.4(4)
C31 C32 C33 C28 1.0(4)
C29 C28 C33 C32 -0.8(3)
C27 C28 C33 C32 178.1(2)
C8 C9 N1 C1 -0.5(2)
C10 C9 N1 C1 177.65(13)
C2 C1 N1 C9 -179.52(16)
C6 C1 N1 C9 -0.8(2)
C14 C21 N2 C34 170.33(16)
C14 C21 N2 C22 42.96(17)
C30 C22 N2 C21 90.75(16)
C12 C22 N2 C21 -39.21(15)
C23 C22 N2 C21 -151.50(14)
C30 C22 N2 C34 -34.3(2)
C12 C22 N2 C34 -164.24(16)
C23 C22 N2 C34 83.47(19)

_cod_database_fobs_code 2241509
